data_7030567
loop_
_publ_author_name
'Kaufmann, Linda'
'Breunig, Jens-Michael'
'Vitze, Hannes'
'Sch\"odel, Frauke'
'Nowik, Israel'
'Pichlmaier, Markus'
'Bolte, Michael'
'Lerner, Hans-Wolfram'
'Winter, Rainer F.'
'Herber, Rolfe H.'
'Wagner, Matthias'

_publ_section_title
;
 Electronic communication in oligonuclear ferrocene complexes with
 anionic four-coordinate boron bridges
;
_journal_coden_ASTM DTARAF
_journal_issue 16
_journal_name_full 'Dalton Transactions'
_journal_page_first 2940
_journal_page_last 2950
_journal_paper_doi 10.1039/b821406a
_journal_year 2009
_chemical_formula_sum 'C25 H34 B Li N2 O'
_chemical_formula_weight 396.29
_space_group_IT_number 14
_symmetry_cell_setting monoclinic
_symmetry_space_group_name_Hall '-P 2yn'
_symmetry_space_group_name_H-M 'P 1 21/n 1'
_atom_sites_solution_hydrogens geom
_atom_sites_solution_primary direct
_atom_sites_solution_secondary difmap
_audit_creation_method SHELXL-97
_cell_angle_alpha 90.00
_cell_angle_beta 98.36(2)
_cell_angle_gamma 90.00
_cell_formula_units_Z 4
_cell_length_a 11.551(4)
_cell_length_b 13.504(5)
_cell_length_c 16.349(4)
_cell_measurement_reflns_used 1544
_cell_measurement_temperature 173(2)
_cell_measurement_theta_max 22.9
_cell_measurement_theta_min 3.5
_cell_volume 2523.1(14)
_computing_cell_refinement 'X-Area (Stoe & Cie, 2001)'
_computing_data_collection 'X-Area (Stoe & Cie, 2001)'
_computing_data_reduction 'X-Area (Stoe & Cie, 2001)'
_computing_molecular_graphics 'XP in SHELXTL-Plus (Sheldrick, 1991)'
_computing_publication_material SHELXL97
_computing_structure_refinement 'SHELXL97 (Sheldrick, 1997) '
_computing_structure_solution 'SHELXS97 (Sheldrick, 1990) '
_diffrn_ambient_temperature 173(2)
_diffrn_measured_fraction_theta_full 0.997
_diffrn_measured_fraction_theta_max 0.997
_diffrn_measurement_device_type 'STOE IPDS II two-circle-diffractometer'
_diffrn_measurement_method \w
_diffrn_radiation_monochromator graphite
_diffrn_radiation_source 'fine-focus sealed tube'
_diffrn_radiation_type MoK\a
_diffrn_radiation_wavelength 0.71073
_diffrn_reflns_av_R_equivalents 0.2274
_diffrn_reflns_av_sigmaI/netI 0.4280
_diffrn_reflns_limit_h_max 13
_diffrn_reflns_limit_h_min -13
_diffrn_reflns_limit_k_max 14
_diffrn_reflns_limit_k_min -16
_diffrn_reflns_limit_l_max 19
_diffrn_reflns_limit_l_min -18
_diffrn_reflns_number 14212
_diffrn_reflns_theta_full 25.00
_diffrn_reflns_theta_max 25.03
_diffrn_reflns_theta_min 3.57
_diffrn_standards_number 0
_exptl_absorpt_coefficient_mu 0.062
_exptl_absorpt_correction_T_max 0.9975
_exptl_absorpt_correction_T_min 0.9902
_exptl_absorpt_correction_type none
_exptl_crystal_colour orange
_exptl_crystal_density_diffrn 1.043
_exptl_crystal_density_method 'not measured'
_exptl_crystal_description plate
_exptl_crystal_F_000 856
_exptl_crystal_size_max 0.16
_exptl_crystal_size_mid 0.09
_exptl_crystal_size_min 0.04
_refine_diff_density_max 0.227
_refine_diff_density_min -0.260
_refine_diff_density_rms 0.059
_refine_ls_extinction_method none
_refine_ls_goodness_of_fit_ref 0.989
_refine_ls_hydrogen_treatment mixed
_refine_ls_matrix_type full
_refine_ls_number_parameters 272
_refine_ls_number_reflns 4444
_refine_ls_number_restraints 0
_refine_ls_restrained_S_all 0.989
_refine_ls_R_factor_all 0.4022
_refine_ls_R_factor_gt 0.1613
_refine_ls_shift/su_max 0.001
_refine_ls_shift/su_mean 0.000
_refine_ls_structure_factor_coef Fsqd
_refine_ls_weighting_details 'calc w=1/[\s^2^(Fo^2^)+(0.0641P)^2^+0.0000P] where P=(Fo^2^+2Fc^2^)/3'
_refine_ls_weighting_scheme calc
_refine_ls_wR_factor_gt 0.2526
_refine_ls_wR_factor_ref 0.3728
_reflns_number_gt 937
_reflns_number_total 4444
_reflns_threshold_expression I>2\s(I)
_cod_duplicate_entry 7001036
_cod_data_source_file b821406a.txt
_cod_data_source_block wa558
_cod_depositor_comments
;
The following automatic conversions were performed:

'_symmetry_cell_setting' value 'Monoclinic' changed to 'monoclinic'
according to
/usr/data/users/saulius/automatic-downloads/retrospective/RSC/lib/dictionaries/cif_core.dic
dictionary named 'cif_core.dic' version 2.4.2 from 2011-04-26.

Automatic conversion script
Id: cif_fix_values 2281 2013-09-26 08:29:07Z andrius 
;
_cod_original_sg_symbol_H-M 'P 21/n'
_cod_database_code 7030567

loop_
_symmetry_equiv_pos_as_xyz
'x, y, z'
'-x+1/2, y+1/2, -z+1/2'
'-x, -y, -z'
'x-1/2, -y-1/2, z-1/2'

loop_
_atom_site_label
_atom_site_type_symbol
_atom_site_fract_x
_atom_site_fract_y
_atom_site_fract_z
_atom_site_U_iso_or_equiv
_atom_site_adp_type
_atom_site_occupancy
_atom_site_symmetry_multiplicity
_atom_site_calc_flag
_atom_site_refinement_flags
B1 B 0.4313(10) 0.5673(10) 0.7233(9) 0.042(3) Uani 1 1 d .
O1 O 0.4181(6) 0.6706(6) 0.6812(5) 0.047(2) Uani 1 1 d .
C1 C 0.4436(11) 0.7586(10) 0.7350(9) 0.067(4) Uani 1 1 d .
H1A H 0.4062 0.7509 0.7848 0.100 Uiso 1 1 calc R
H1B H 0.4129 0.8181 0.7050 0.100 Uiso 1 1 calc R
H1C H 0.5283 0.7652 0.7509 0.100 Uiso 1 1 calc R
Li1 Li 0.3213(16) 0.6792(16) 0.5821(13) 0.055(6) Uani 1 1 d .
N1 N 0.3461(8) 0.7578(8) 0.4746(7) 0.060(3) Uani 1 1 d .
N2 N 0.1401(8) 0.6938(8) 0.5513(7) 0.054(3) Uani 1 1 d .
C2 C 0.2278(12) 0.8056(12) 0.4559(10) 0.083(5) Uani 1 1 d .
H2A H 0.2168 0.8312 0.3985 0.100 Uiso 1 1 calc R
H2B H 0.2236 0.8624 0.4936 0.100 Uiso 1 1 calc R
C3 C 0.1288(12) 0.7320(11) 0.4658(9) 0.075(4) Uani 1 1 d .
H3A H 0.0522 0.7654 0.4517 0.090 Uiso 1 1 calc R
H3B H 0.1314 0.6760 0.4270 0.090 Uiso 1 1 calc R
C4 C 0.4350(10) 0.8366(12) 0.4963(10) 0.083(5) Uani 1 1 d .
H4A H 0.4162 0.8741 0.5440 0.124 Uiso 1 1 calc R
H4B H 0.4350 0.8814 0.4491 0.124 Uiso 1 1 calc R
H4C H 0.5126 0.8064 0.5100 0.124 Uiso 1 1 calc R
C5 C 0.3766(12) 0.7028(11) 0.4039(7) 0.074(5) Uani 1 1 d .
H5A H 0.3184 0.6508 0.3883 0.112 Uiso 1 1 calc R
H5B H 0.4540 0.6726 0.4186 0.112 Uiso 1 1 calc R
H5C H 0.3781 0.7480 0.3572 0.112 Uiso 1 1 calc R
C6 C 0.0933(11) 0.7643(11) 0.6055(9) 0.079(5) Uani 1 1 d .
H6A H 0.1038 0.7383 0.6621 0.119 Uiso 1 1 calc R
H6B H 0.0098 0.7746 0.5864 0.119 Uiso 1 1 calc R
H6C H 0.1349 0.8275 0.6046 0.119 Uiso 1 1 calc R
C7 C 0.0695(10) 0.5980(11) 0.5512(10) 0.088(6) Uani 1 1 d .
H7A H 0.0995 0.5492 0.5152 0.132 Uiso 1 1 calc R
H7B H -0.0130 0.6117 0.5308 0.132 Uiso 1 1 calc R
H7C H 0.0766 0.5718 0.6076 0.132 Uiso 1 1 calc R
C11 C 0.5754(9) 0.5409(9) 0.7442(7) 0.046(3) Uani 1 1 d .
C12 C 0.6651(10) 0.5982(11) 0.7158(8) 0.062(4) Uani 1 1 d .
H12 H 0.6441 0.6566 0.6848 0.074 Uiso 1 1 calc R
C13 C 0.7831(10) 0.5710(14) 0.7321(9) 0.071(5) Uani 1 1 d .
H13 H 0.8405 0.6118 0.7127 0.085 Uiso 1 1 calc R
C14 C 0.8181(13) 0.4841(14) 0.7767(11) 0.090(6) Uani 1 1 d .
H14 H 0.8986 0.4671 0.7893 0.108 Uiso 1 1 calc R
C15 C 0.7313(13) 0.4232(13) 0.8022(10) 0.086(5) Uani 1 1 d .
H15 H 0.7527 0.3617 0.8284 0.103 Uiso 1 1 calc R
C16 C 0.6124(9) 0.4526(10) 0.7891(8) 0.058(4) Uani 1 1 d .
H16 H 0.5559 0.4128 0.8105 0.070 Uiso 1 1 calc R
C21 C 0.3669(9) 0.5637(9) 0.8031(8) 0.049(3) Uani 1 1 d .
C22 C 0.4158(10) 0.5658(9) 0.8870(8) 0.051(3) Uani 1 1 d .
H22 H 0.4987 0.5683 0.8995 0.061 Uiso 1 1 calc R
C23 C 0.3523(11) 0.5645(9) 0.9533(8) 0.051(3) Uani 1 1 d .
H23 H 0.3933 0.5617 1.0080 0.062 Uiso 1 1 calc R
C24 C 0.2301(11) 0.5671(10) 0.9415(9) 0.062(4) Uani 1 1 d .
H24 H 0.1859 0.5674 0.9861 0.074 Uiso 1 1 calc R
C25 C 0.1767(11) 0.5692(11) 0.8568(9) 0.064(4) Uani 1 1 d .
H25 H 0.0938 0.5733 0.8452 0.076 Uiso 1 1 calc R
C26 C 0.2375(10) 0.5656(10) 0.7928(8) 0.058(4) Uani 1 1 d .
H26 H 0.1955 0.5643 0.7384 0.070 Uiso 1 1 calc R
C31 C 0.3733(8) 0.4890(9) 0.6502(7) 0.041(3) Uani 1 1 d .
C32 C 0.3887(9) 0.5022(10) 0.5647(9) 0.056(4) Uani 1 1 d .
H32 H 0.4367 0.5550 0.5511 0.067 Uiso 1 1 calc R
C33 C 0.3363(11) 0.4407(11) 0.5012(8) 0.059(4) Uani 1 1 d .
H33 H 0.3415 0.4574 0.4454 0.071 Uiso 1 1 calc R
C34 C 0.2758(10) 0.3541(11) 0.5185(10) 0.070(4) Uani 1 1 d .
H34 H 0.2434 0.3091 0.4766 0.084 Uiso 1 1 calc R
C35 C 0.2671(11) 0.3395(11) 0.6018(9) 0.064(4) Uani 1 1 d .
H35 H 0.2278 0.2816 0.6159 0.077 Uiso 1 1 calc R
C36 C 0.3098(10) 0.4009(9) 0.6642(8) 0.054(3) Uani 1 1 d .
H36 H 0.2975 0.3852 0.7190 0.065 Uiso 1 1 calc R

loop_
_atom_site_aniso_label
_atom_site_aniso_U_11
_atom_site_aniso_U_22
_atom_site_aniso_U_33
_atom_site_aniso_U_23
_atom_site_aniso_U_13
_atom_site_aniso_U_12
B1 0.036(7) 0.041(9) 0.046(9) -0.009(8) -0.009(6) -0.012(6)
O1 0.053(5) 0.046(5) 0.041(5) -0.002(4) -0.002(4) -0.017(4)
C1 0.058(8) 0.063(10) 0.075(10) -0.004(9) -0.007(7) -0.006(7)
Li1 0.060(12) 0.040(13) 0.052(13) -0.006(11) -0.032(10) -0.011(10)
N1 0.042(5) 0.075(8) 0.063(7) 0.025(7) 0.013(5) 0.019(6)
N2 0.058(6) 0.040(7) 0.058(8) -0.012(6) -0.005(5) 0.004(5)
C2 0.092(11) 0.075(12) 0.078(12) 0.001(10) -0.001(9) 0.035(9)
C3 0.072(9) 0.072(11) 0.070(11) 0.009(9) -0.026(8) -0.005(8)
C4 0.050(8) 0.080(11) 0.118(15) 0.005(11) 0.011(8) -0.016(8)
C5 0.097(10) 0.100(13) 0.036(8) 0.002(8) 0.043(8) 0.037(9)
C6 0.069(9) 0.085(12) 0.080(12) -0.023(10) -0.001(8) 0.008(8)
C7 0.048(8) 0.070(11) 0.133(16) -0.010(11) -0.030(9) -0.021(7)
C11 0.051(7) 0.045(8) 0.039(7) -0.015(6) -0.004(6) 0.002(6)
C12 0.048(8) 0.079(11) 0.060(9) 0.001(8) 0.011(6) -0.005(7)
C13 0.042(7) 0.104(13) 0.068(10) -0.031(10) 0.015(7) -0.005(8)
C14 0.058(10) 0.101(15) 0.101(14) -0.040(12) -0.020(9) 0.020(10)
C15 0.085(11) 0.073(12) 0.099(14) -0.027(11) 0.015(9) 0.015(9)
C16 0.034(7) 0.064(10) 0.075(10) -0.003(8) 0.006(6) 0.018(6)
C21 0.039(6) 0.046(8) 0.061(9) -0.014(7) 0.002(6) 0.000(6)
C22 0.066(8) 0.033(7) 0.048(8) 0.010(7) -0.009(7) -0.002(6)
C23 0.082(9) 0.032(7) 0.042(8) 0.006(7) 0.018(7) 0.004(6)
C24 0.067(9) 0.052(9) 0.072(10) 0.004(8) 0.028(7) -0.003(7)
C25 0.064(8) 0.072(11) 0.056(10) 0.011(8) 0.009(7) 0.001(7)
C26 0.066(8) 0.069(10) 0.039(8) -0.013(8) 0.003(6) 0.015(7)
C31 0.029(6) 0.058(9) 0.039(7) 0.009(7) 0.010(5) 0.023(6)
C32 0.040(7) 0.044(8) 0.081(11) 0.015(8) -0.002(7) 0.019(6)
C33 0.069(8) 0.075(11) 0.030(7) -0.016(8) -0.005(6) 0.025(8)
C34 0.057(8) 0.051(10) 0.096(13) -0.024(9) -0.009(8) -0.005(7)
C35 0.079(9) 0.057(10) 0.054(9) -0.014(9) 0.005(8) -0.011(7)
C36 0.065(8) 0.051(9) 0.047(8) -0.007(7) 0.006(6) -0.007(7)

loop_
_atom_type_symbol
_atom_type_description
_atom_type_scat_dispersion_real
_atom_type_scat_dispersion_imag
_atom_type_scat_source
C C 0.0033 0.0016 'International Tables Vol C Tables 4.2.6.8 and 6.1.1.4'
H H 0.0000 0.0000 'International Tables Vol C Tables 4.2.6.8 and 6.1.1.4'
B B 0.0013 0.0007 'International Tables Vol C Tables 4.2.6.8 and 6.1.1.4'
Li Li -0.0003 0.0001 'International Tables Vol C Tables 4.2.6.8 and 6.1.1.4'
N N 0.0061 0.0033 'International Tables Vol C Tables 4.2.6.8 and 6.1.1.4'
O O 0.0106 0.0060 'International Tables Vol C Tables 4.2.6.8 and 6.1.1.4'

loop_
_geom_angle_atom_site_label_1
_geom_angle_atom_site_label_2
_geom_angle_atom_site_label_3
_geom_angle
O1 B1 C21 111.3(10)
O1 B1 C31 104.4(9)
C21 B1 C31 112.5(9)
O1 B1 C11 108.0(9)
C21 B1 C11 113.0(10)
C31 B1 C11 107.0(9)
C1 O1 B1 117.3(9)
C1 O1 Li1 121.1(10)
B1 O1 Li1 117.1(9)
O1 C1 H1A 109.5
O1 C1 H1B 109.5
H1A C1 H1B 109.5
O1 C1 H1C 109.5
H1A C1 H1C 109.5
H1B C1 H1C 109.5
O1 Li1 N2 132.8(14)
O1 Li1 N1 129.0(11)
N2 Li1 N1 90.2(8)
O1 Li1 C32 83.2(9)
N2 Li1 C32 112.0(9)
N1 Li1 C32 107.4(10)
O1 Li1 C2 144.9(11)
N2 Li1 C2 59.6(6)
N1 Li1 C2 32.3(5)
C32 Li1 C2 126.0(9)
C5 N1 C4 108.3(11)
C5 N1 C2 112.0(11)
C4 N1 C2 108.5(11)
C5 N1 Li1 118.8(11)
C4 N1 Li1 109.6(10)
C2 N1 Li1 99.0(10)
C6 N2 C3 111.0(11)
C6 N2 C7 107.9(11)
C3 N2 C7 108.7(10)
C6 N2 Li1 111.2(10)
C3 N2 Li1 102.1(10)
C7 N2 Li1 115.8(10)
N1 C2 C3 111.6(12)
N1 C2 Li1 48.6(8)
C3 C2 Li1 74.9(9)
N1 C2 H2A 109.3
C3 C2 H2A 109.3
Li1 C2 H2A 154.4
N1 C2 H2B 109.3
C3 C2 H2B 109.3
Li1 C2 H2B 93.6
H2A C2 H2B 108.0
N2 C3 C2 111.1(11)
N2 C3 H3A 109.4
C2 C3 H3A 109.4
N2 C3 H3B 109.4
C2 C3 H3B 109.4
H3A C3 H3B 108.0
N1 C4 H4A 109.5
N1 C4 H4B 109.5
H4A C4 H4B 109.5
N1 C4 H4C 109.5
H4A C4 H4C 109.5
H4B C4 H4C 109.5
N1 C5 H5A 109.5
N1 C5 H5B 109.5
H5A C5 H5B 109.5
N1 C5 H5C 109.5
H5A C5 H5C 109.5
H5B C5 H5C 109.5
N2 C6 H6A 109.5
N2 C6 H6B 109.5
H6A C6 H6B 109.5
N2 C6 H6C 109.5
H6A C6 H6C 109.5
H6B C6 H6C 109.5
N2 C7 H7A 109.5
N2 C7 H7B 109.5
H7A C7 H7B 109.5
N2 C7 H7C 109.5
H7A C7 H7C 109.5
H7B C7 H7C 109.5
C12 C11 C16 116.2(11)
C12 C11 B1 124.2(11)
C16 C11 B1 119.5(10)
C13 C12 C11 122.1(14)
C13 C12 H12 119.0
C11 C12 H12 119.0
C12 C13 C14 121.0(14)
C12 C13 H13 119.5
C14 C13 H13 119.5
C15 C14 C13 118.5(14)
C15 C14 H14 120.7
C13 C14 H14 120.7
C14 C15 C16 120.6(16)
C14 C15 H15 119.7
C16 C15 H15 119.7
C15 C16 C11 121.5(13)
C15 C16 H16 119.3
C11 C16 H16 119.3
C22 C21 C26 111.6(11)
C22 C21 B1 129.0(10)
C26 C21 B1 119.3(11)
C23 C22 C21 125.1(11)
C23 C22 H22 117.4
C21 C22 H22 117.4
C22 C23 C24 121.8(12)
C22 C23 H23 119.1
C24 C23 H23 119.1
C23 C24 C25 114.8(12)
C23 C24 H24 122.6
C25 C24 H24 122.6
C26 C25 C24 123.5(13)
C26 C25 H25 118.3
C24 C25 H25 118.3
C25 C26 C21 123.1(12)
C25 C26 H26 118.4
C21 C26 H26 118.5
C36 C31 C32 113.2(12)
C36 C31 B1 125.1(10)
C32 C31 B1 121.6(11)
C33 C32 C31 123.0(13)
C33 C32 Li1 122.4(9)
C31 C32 Li1 85.7(9)
C33 C32 H32 118.5
C31 C32 H32 118.5
Li1 C32 H32 61.2
C32 C33 C34 121.1(13)
C32 C33 H33 119.4
C34 C33 H33 119.4
C35 C34 C33 114.9(13)
C35 C34 H34 122.6
C33 C34 H34 122.6
C36 C35 C34 125.6(14)
C36 C35 H35 117.2
C34 C35 H35 117.2
C35 C36 C31 121.8(13)
C35 C36 H36 119.1
C31 C36 H36 119.1

loop_
_geom_bond_atom_site_label_1
_geom_bond_atom_site_label_2
_geom_bond_distance
B1 O1 1.553(16)
B1 C21 1.594(18)
B1 C31 1.662(17)
B1 C11 1.688(16)
O1 C1 1.483(14)
O1 Li1 1.83(2)
C1 H1A 0.9800
C1 H1B 0.9800
C1 H1C 0.9800
Li1 N2 2.09(2)
Li1 N1 2.11(3)
Li1 C32 2.54(3)
Li1 C2 2.77(3)
N1 C5 1.461(15)
N1 C4 1.486(16)
N1 C2 1.502(14)
N2 C6 1.458(16)
N2 C3 1.477(16)
N2 C7 1.529(15)
C2 C3 1.542(19)
C2 H2A 0.9900
C2 H2B 0.9900
C3 H3A 0.9900
C3 H3B 0.9900
C4 H4A 0.9800
C4 H4B 0.9800
C4 H4C 0.9800
C5 H5A 0.9800
C5 H5B 0.9800
C5 H5C 0.9800
C6 H6A 0.9800
C6 H6B 0.9800
C6 H6C 0.9800
C7 H7A 0.9800
C7 H7B 0.9800
C7 H7C 0.9800
C11 C12 1.424(16)
C11 C16 1.432(16)
C12 C13 1.400(16)
C12 H12 0.9500
C13 C14 1.41(2)
C13 H13 0.9500
C14 C15 1.41(2)
C14 H14 0.9500
C15 C16 1.416(17)
C15 H15 0.9500
C16 H16 0.9500
C21 C22 1.405(16)
C21 C26 1.479(14)
C22 C23 1.395(16)
C22 H22 0.9500
C23 C24 1.397(15)
C23 H23 0.9500
C24 C25 1.432(18)
C24 H24 0.9500
C25 C26 1.343(16)
C25 H25 0.9500
C26 H26 0.9500
C31 C36 1.434(16)
C31 C32 1.446(16)
C32 C33 1.396(17)
C32 H32 0.9500
C33 C34 1.413(18)
C33 H33 0.9500
C34 C35 1.393(19)
C34 H34 0.9500
C35 C36 1.351(16)
C35 H35 0.9500
C36 H36 0.9500

loop_
_geom_torsion_atom_site_label_1
_geom_torsion_atom_site_label_2
_geom_torsion_atom_site_label_3
_geom_torsion_atom_site_label_4
_geom_torsion
C21 B1 O1 C1 48.2(12)
C31 B1 O1 C1 169.8(8)
C11 B1 O1 C1 -76.5(11)
C21 B1 O1 Li1 -108.5(12)
C31 B1 O1 Li1 13.2(13)
C11 B1 O1 Li1 126.9(11)
C1 O1 Li1 N2 -73.5(19)
B1 O1 Li1 N2 82.2(18)
C1 O1 Li1 N1 65.7(19)
B1 O1 Li1 N1 -138.6(13)
C1 O1 Li1 C32 172.7(8)
B1 O1 Li1 C32 -31.6(11)
C1 O1 Li1 C2 23(3)
B1 O1 Li1 C2 179.0(17)
O1 Li1 N1 C5 105.2(17)
N2 Li1 N1 C5 -103.5(11)
C32 Li1 N1 C5 9.7(13)
C2 Li1 N1 C5 -121.3(14)
O1 Li1 N1 C4 -20.0(19)
N2 Li1 N1 C4 131.3(9)
C32 Li1 N1 C4 -115.5(10)
C2 Li1 N1 C4 113.5(13)
O1 Li1 N1 C2 -133.5(15)
N2 Li1 N1 C2 17.8(11)
C32 Li1 N1 C2 131.0(10)
O1 Li1 N2 C6 42(2)
N1 Li1 N2 C6 -107.7(11)
C32 Li1 N2 C6 143.3(11)
C2 Li1 N2 C6 -96.8(10)
O1 Li1 N2 C3 160.2(16)
N1 Li1 N2 C3 10.7(11)
C32 Li1 N2 C3 -98.3(12)
C2 Li1 N2 C3 21.6(9)
O1 Li1 N2 C7 -82.0(19)
N1 Li1 N2 C7 128.6(11)
C32 Li1 N2 C7 19.6(16)
C2 Li1 N2 C7 139.5(11)
C5 N1 C2 C3 82.4(15)
C4 N1 C2 C3 -158.1(13)
Li1 N1 C2 C3 -43.8(14)
C5 N1 C2 Li1 126.2(13)
C4 N1 C2 Li1 -114.3(13)
O1 Li1 C2 N1 78(2)
N2 Li1 C2 N1 -159.2(13)
C32 Li1 C2 N1 -62.9(13)
O1 Li1 C2 C3 -143(2)
N2 Li1 C2 C3 -21.0(9)
N1 Li1 C2 C3 138.2(14)
C32 Li1 C2 C3 75.4(13)
C6 N2 C3 C2 80.8(14)
C7 N2 C3 C2 -160.7(12)
Li1 N2 C3 C2 -37.8(14)
N1 C2 C3 N2 60.4(17)
Li1 C2 C3 N2 27.9(11)
O1 B1 C11 C12 -8.7(15)
C21 B1 C11 C12 -132.4(12)
C31 B1 C11 C12 103.3(13)
O1 B1 C11 C16 175.3(10)
C21 B1 C11 C16 51.6(15)
C31 B1 C11 C16 -72.7(13)
C16 C11 C12 C13 -1.3(18)
B1 C11 C12 C13 -177.4(12)
C11 C12 C13 C14 1(2)
C12 C13 C14 C15 2(2)
C13 C14 C15 C16 -5(2)
C14 C15 C16 C11 5(2)
C12 C11 C16 C15 -1.5(18)
B1 C11 C16 C15 174.8(12)
O1 B1 C21 C22 -104.8(15)
C31 B1 C21 C22 138.4(13)
C11 B1 C21 C22 17.0(19)
O1 B1 C21 C26 70.1(14)
C31 B1 C21 C26 -46.8(16)
C11 B1 C21 C26 -168.1(11)
C26 C21 C22 C23 3.3(19)
B1 C21 C22 C23 178.5(12)
C21 C22 C23 C24 -4(2)
C22 C23 C24 C25 1(2)
C23 C24 C25 C26 2(2)
C24 C25 C26 C21 -3(2)
C22 C21 C26 C25 0(2)
B1 C21 C26 C25 -175.6(13)
O1 B1 C31 C36 -145.6(10)
C21 B1 C31 C36 -24.7(16)
C11 B1 C31 C36 100.0(12)
O1 B1 C31 C32 37.8(12)
C21 B1 C31 C32 158.6(10)
C11 B1 C31 C32 -76.6(12)
C36 C31 C32 C33 6.4(15)
B1 C31 C32 C33 -176.6(10)
C36 C31 C32 Li1 132.6(9)
B1 C31 C32 Li1 -50.4(10)
O1 Li1 C32 C33 169.6(12)
N2 Li1 C32 C33 36.0(17)
N1 Li1 C32 C33 -61.6(14)
C2 Li1 C32 C33 -31.6(17)
O1 Li1 C32 C31 42.8(9)
N2 Li1 C32 C31 -90.8(11)
N1 Li1 C32 C31 171.6(9)
C2 Li1 C32 C31 -158.4(11)
C31 C32 C33 C34 -7.7(18)
Li1 C32 C33 C34 -115.5(14)
C32 C33 C34 C35 3.8(18)
C33 C34 C35 C36 1(2)
C34 C35 C36 C31 -2(2)
C32 C31 C36 C35 -1.8(16)
B1 C31 C36 C35 -178.7(11)
